data_4104154
loop_
_publ_author_name
'Charles Daniel'
'Hans Hartl'

_publ_section_title
;
 A Mixed-Valence VIV/VV Alkoxo-polyoxovanadium Cluster Series
 [V6O8(OCH3)11]n+/-: Exploring the Influence of a \m-Oxo Ligand in a Spin
 Frustrated Structure
;
_journal_name_full 'Journal of the American Chemical Society'
_journal_page_first 5101
_journal_page_last 5114
_journal_paper_doi 10.1021/ja8073648
_journal_volume 131
_journal_year 2009
_chemical_formula_moiety '(CH3O)11 V6O8 SbCl6 CH2Cl2'
_chemical_formula_sum 'C12 H35 Cl8 O19 Sb V6'
_chemical_formula_weight 1194.39
_chemical_name_systematic
;
 Dodeca-methoxo-hepta-oxo-hexa-vanadium-hexochloroantimonat
;
_space_group_IT_number 2
_symmetry_cell_setting triclinic
_symmetry_space_group_name_Hall '-P 1'
_symmetry_space_group_name_H-M 'P -1'
_atom_sites_solution_hydrogens geom
_atom_sites_solution_primary direct
_atom_sites_solution_secondary difmap
_audit_creation_method SHELXL-97
_cell_angle_alpha 90.041(5)
_cell_angle_beta 103.880(5)
_cell_angle_gamma 91.872(5)
_cell_formula_units_Z 2
_cell_length_a 10.074(2)
_cell_length_b 13.066(3)
_cell_length_c 15.085(3)
_cell_measurement_reflns_used all
_cell_measurement_temperature 173(2)
_cell_measurement_theta_max 25.08
_cell_measurement_theta_min 1.39
_cell_volume 1926.5(7)
_computing_cell_refinement 'BRUKER SMART'
_computing_data_collection 'BRUKER SMART'
_computing_data_reduction 'BRUKER SAINT'
_computing_molecular_graphics DIAMOND
_computing_structure_refinement 'SHELXL-97 (Sheldrick, 1997)'
_computing_structure_solution 'SHELXL-97 (Sheldrick, 1990)'
_diffrn_ambient_temperature 173(2)
_diffrn_measured_fraction_theta_full 0.994
_diffrn_measured_fraction_theta_max 0.994
_diffrn_measurement_device_type 'CCD area detector'
_diffrn_measurement_method 'phi and omega scans with 0.3 deg in omega'
_diffrn_radiation_monochromator graphite
_diffrn_radiation_source 'fine-focus sealed tube'
_diffrn_radiation_type MoK\a
_diffrn_radiation_wavelength 0.71073
_diffrn_reflns_av_R_equivalents 0.0727
_diffrn_reflns_av_sigmaI/netI 0.0892
_diffrn_reflns_limit_h_max 11
_diffrn_reflns_limit_h_min -12
_diffrn_reflns_limit_k_max 15
_diffrn_reflns_limit_k_min -15
_diffrn_reflns_limit_l_max 17
_diffrn_reflns_limit_l_min -17
_diffrn_reflns_number 16279
_diffrn_reflns_theta_full 25.08
_diffrn_reflns_theta_max 25.08
_diffrn_reflns_theta_min 1.39
_exptl_absorpt_coefficient_mu 2.701
_exptl_absorpt_correction_T_max 0.43
_exptl_absorpt_correction_T_min 0.25
_exptl_absorpt_correction_type empirical
_exptl_absorpt_process_details SADABS
_exptl_crystal_colour black
_exptl_crystal_density_diffrn 2.059
_exptl_crystal_density_method 'not measured'
_exptl_crystal_description rodshaped
_exptl_crystal_F_000 1168
_exptl_crystal_size_max 0.33
_exptl_crystal_size_mid 0.06
_exptl_crystal_size_min 0.04
_refine_diff_density_max 0.776
_refine_diff_density_min -1.593
_refine_diff_density_rms 0.158
_refine_ls_extinction_coef 0.0000(2)
_refine_ls_extinction_expression Fc^*^=kFc[1+0.001xFc^2^\l^3^/sin(2\q)]^-1/4^
_refine_ls_extinction_method SHELXL
_refine_ls_goodness_of_fit_ref 0.977
_refine_ls_hydrogen_treatment none
_refine_ls_matrix_type full
_refine_ls_number_parameters 427
_refine_ls_number_reflns 6777
_refine_ls_number_restraints 0
_refine_ls_restrained_S_all 0.977
_refine_ls_R_factor_all 0.0884
_refine_ls_R_factor_gt 0.0544
_refine_ls_shift/su_max 0.085
_refine_ls_shift/su_mean 0.001
_refine_ls_structure_factor_coef Fsqd
_refine_ls_weighting_details 'calc w=1/[\s^2^(Fo^2^)+(0.0723P)^2^+0.0000P] where P=(Fo^2^+2Fc^2^)/3'
_refine_ls_weighting_scheme calc
_refine_ls_wR_factor_gt 0.1305
_refine_ls_wR_factor_ref 0.1434
_reflns_number_gt 4444
_reflns_number_total 6777
_reflns_threshold_expression >2sigma(I)
_cod_data_source_file ja8073648_si_002.cif
_cod_data_source_block oncsbcl6
_cod_original_sg_symbol_H-M P-1
_cod_database_code 4104154

loop_
_symmetry_equiv_pos_as_xyz
'x, y, z'
'-x, -y, -z'

loop_
_atom_site_label
_atom_site_type_symbol
_atom_site_fract_x
_atom_site_fract_y
_atom_site_fract_z
_atom_site_U_iso_or_equiv
_atom_site_adp_type
_atom_site_occupancy
_atom_site_symmetry_multiplicity
_atom_site_calc_flag
_atom_site_refinement_flags
V1 V 1.10369(14) 0.64766(10) 0.38078(9) 0.0279(3) Uani 1 1 d .
V2 V 1.31917(12) 0.75582(9) 0.29814(9) 0.0246(3) Uani 1 1 d .
V3 V 1.08821(13) 0.61084(9) 0.16669(9) 0.0249(3) Uani 1 1 d .
V4 V 0.85670(13) 0.74022(9) 0.22515(9) 0.0241(3) Uani 1 1 d .
V5 V 1.08410(14) 0.89233(9) 0.34779(9) 0.0274(3) Uani 1 1 d .
V6 V 1.08210(13) 0.85326(9) 0.13755(9) 0.0254(3) Uani 1 1 d .
O1 O 1.1012(6) 0.5762(4) 0.4653(4) 0.0433(15) Uani 1 1 d .
O2 O 1.4818(5) 0.7638(4) 0.3222(4) 0.0360(14) Uani 1 1 d .
O3 O 1.0924(6) 0.5153(4) 0.1040(4) 0.0415(15) Uani 1 1 d .
O4 O 0.6951(5) 0.7351(4) 0.2013(4) 0.0341(13) Uani 1 1 d .
O5 O 1.0825(6) 0.9892(4) 0.4097(4) 0.0443(16) Uani 1 1 d .
O6 O 1.0816(6) 0.9237(4) 0.0524(4) 0.0395(14) Uani 1 1 d .
O12 O 1.2843(5) 0.6726(4) 0.3876(3) 0.0282(12) Uani 1 1 d .
O13 O 1.0902(5) 0.5460(4) 0.2867(4) 0.0311(13) Uani 1 1 d .
O14 O 0.8972(5) 0.6542(4) 0.3303(4) 0.0275(12) Uani 1 1 d .
O15 O 1.0869(5) 0.7777(4) 0.4370(3) 0.0315(13) Uani 1 1 d .
O23 O 1.2889(5) 0.6437(4) 0.2129(3) 0.0272(12) Uani 1 1 d .
O25 O 1.2836(5) 0.8762(4) 0.3616(4) 0.0291(12) Uani 1 1 d .
O26 O 1.2772(5) 0.8454(4) 0.1864(4) 0.0267(12) Uani 1 1 d .
O34 O 0.8872(5) 0.6297(4) 0.1507(3) 0.0266(12) Uani 1 1 d .
O36 O 1.0823(5) 0.7253(4) 0.0781(3) 0.0272(12) Uani 1 1 d .
O45 O 0.8838(5) 0.8591(4) 0.3025(4) 0.0272(12) Uani 1 1 d .
O46 O 0.8868(5) 0.8318(4) 0.1263(3) 0.0246(11) Uani 1 1 d .
O56 O 1.0804(5) 0.9563(4) 0.2268(4) 0.0296(12) Uani 1 1 d .
O123 O 1.0831(5) 0.7526(3) 0.2564(3) 0.0192(10) Uani 1 1 d .
C13 C 1.0165(11) 0.4490(6) 0.2900(8) 0.059(3) Uani 1 1 d .
H11A H 1.0292 0.4280 0.3524 0.088 Uiso 1 1 calc R
H11B H 1.0508 0.3980 0.2563 0.088 Uiso 1 1 calc R
H11C H 0.9208 0.4570 0.2636 0.088 Uiso 1 1 calc R
C14 C 0.8027(9) 0.6313(7) 0.3839(7) 0.049(2) Uani 1 1 d .
H7A H 0.8040 0.6864 0.4262 0.074 Uiso 1 1 calc R
H7B H 0.8274 0.5693 0.4170 0.074 Uiso 1 1 calc R
H7C H 0.7125 0.6225 0.3449 0.074 Uiso 1 1 calc R
C15 C 1.0971(12) 0.7917(8) 0.5303(6) 0.061(3) Uani 1 1 d .
H15A H 1.0813 0.7272 0.5571 0.092 Uiso 1 1 calc R
H15B H 1.0300 0.8389 0.5386 0.092 Uiso 1 1 calc R
H15C H 1.1869 0.8186 0.5592 0.092 Uiso 1 1 calc R
C23 C 1.3896(9) 0.5681(7) 0.2170(8) 0.058(3) Uani 1 1 d .
H10A H 1.4782 0.6012 0.2249 0.088 Uiso 1 1 calc R
H10B H 1.3686 0.5288 0.1612 0.088 Uiso 1 1 calc R
H10C H 1.3896 0.5235 0.2675 0.088 Uiso 1 1 calc R
C25 C 1.3841(9) 0.9235(8) 0.4323(8) 0.062(3) Uani 1 1 d .
H6A H 1.3980 0.8819 0.4859 0.093 Uiso 1 1 calc R
H6B H 1.3545 0.9897 0.4456 0.093 Uiso 1 1 calc R
H6C H 1.4684 0.9313 0.4135 0.093 Uiso 1 1 calc R
C26 C 1.3693(9) 0.8490(7) 0.1273(7) 0.048(3) Uani 1 1 d .
H2A H 1.3622 0.7853 0.0944 0.073 Uiso 1 1 calc R
H2B H 1.4613 0.8599 0.1630 0.073 Uiso 1 1 calc R
H2C H 1.3460 0.9040 0.0848 0.073 Uiso 1 1 calc R
C34 C 0.7818(9) 0.5886(9) 0.0778(7) 0.063(3) Uani 1 1 d .
H3A H 0.7057 0.5649 0.1012 0.094 Uiso 1 1 calc R
H3B H 0.8160 0.5324 0.0499 0.094 Uiso 1 1 calc R
H3C H 0.7525 0.6407 0.0332 0.094 Uiso 1 1 calc R
C36 C 1.0448(11) 0.7136(8) -0.0191(6) 0.057(3) Uani 1 1 d .
H5A H 0.9472 0.7057 -0.0395 0.086 Uiso 1 1 calc R
H5B H 1.0864 0.6540 -0.0363 0.086 Uiso 1 1 calc R
H5C H 1.0758 0.7730 -0.0467 0.086 Uiso 1 1 calc R
C45 C 0.7818(9) 0.9172(7) 0.3281(8) 0.057(3) Uani 1 1 d .
H1A H 0.7714 0.9802 0.2948 0.086 Uiso 1 1 calc R
H1B H 0.8087 0.9320 0.3924 0.086 Uiso 1 1 calc R
H1C H 0.6964 0.8787 0.3144 0.086 Uiso 1 1 calc R
C46 C 0.7917(8) 0.9115(7) 0.0904(7) 0.050(3) Uani 1 1 d .
H4A H 0.8105 0.9699 0.1307 0.075 Uiso 1 1 calc R
H4B H 0.6997 0.8861 0.0858 0.075 Uiso 1 1 calc R
H4C H 0.8019 0.9311 0.0311 0.075 Uiso 1 1 calc R
C56 C 1.1449(11) 1.0566(6) 0.2226(7) 0.053(3) Uani 1 1 d .
H9A H 1.2424 1.0507 0.2368 0.080 Uiso 1 1 calc R
H9B H 1.1205 1.1018 0.2659 0.080 Uiso 1 1 calc R
H9C H 1.1143 1.0837 0.1622 0.080 Uiso 1 1 calc R
Sb1 Sb 0.42288(5) 0.76357(4) 0.81273(4) 0.02745(17) Uani 1 1 d .
Cl1 Cl 0.4723(3) 0.90369(17) 0.91568(16) 0.0493(6) Uani 1 1 d .
Cl2 Cl 0.6581(2) 0.72883(17) 0.83676(18) 0.0503(6) Uani 1 1 d .
Cl3 Cl 0.4075(3) 0.65418(19) 0.93510(19) 0.0607(7) Uani 1 1 d .
Cl4 Cl 0.1862(2) 0.79871(17) 0.78406(16) 0.0431(5) Uani 1 1 d .
Cl5 Cl 0.4453(2) 0.87590(16) 0.69274(15) 0.0416(5) Uani 1 1 d .
Cl6 Cl 0.3661(3) 0.62461(17) 0.70876(19) 0.0553(7) Uani 1 1 d .
C1L C 0.5812(12) 0.6895(8) 0.5505(9) 0.082(4) Uani 1 1 d .
H12A H 0.5275 0.7003 0.5950 0.098 Uiso 1 1 calc R
H12B H 0.5203 0.6926 0.4901 0.098 Uiso 1 1 calc R
Cl1L Cl 0.7122(4) 0.7899(2) 0.5624(2) 0.0782(9) Uani 1 1 d .
Cl2L Cl 0.6494(4) 0.5724(3) 0.5659(3) 0.1089(14) Uani 1 1 d .

loop_
_atom_site_aniso_label
_atom_site_aniso_U_11
_atom_site_aniso_U_22
_atom_site_aniso_U_33
_atom_site_aniso_U_23
_atom_site_aniso_U_13
_atom_site_aniso_U_12
V1 0.0337(7) 0.0251(7) 0.0272(7) 0.0120(6) 0.0105(6) 0.0103(6)
V2 0.0209(7) 0.0215(7) 0.0306(8) 0.0017(6) 0.0038(6) 0.0054(5)
V3 0.0268(7) 0.0173(6) 0.0301(8) -0.0020(5) 0.0052(6) 0.0036(5)
V4 0.0215(6) 0.0200(6) 0.0310(8) 0.0061(6) 0.0067(6) 0.0038(5)
V5 0.0298(7) 0.0202(7) 0.0326(8) -0.0026(6) 0.0075(6) 0.0074(6)
V6 0.0284(7) 0.0199(7) 0.0291(8) 0.0109(6) 0.0086(6) 0.0054(5)
O1 0.048(4) 0.044(4) 0.039(4) 0.023(3) 0.013(3) 0.007(3)
O2 0.023(3) 0.034(3) 0.048(4) 0.000(3) 0.001(3) 0.007(2)
O3 0.046(4) 0.031(3) 0.047(4) -0.013(3) 0.009(3) 0.011(3)
O4 0.023(3) 0.032(3) 0.047(4) 0.009(3) 0.010(3) 0.002(2)
O5 0.045(4) 0.038(3) 0.049(4) -0.018(3) 0.008(3) 0.010(3)
O6 0.045(3) 0.039(3) 0.036(3) 0.020(3) 0.012(3) 0.008(3)
O12 0.030(3) 0.025(3) 0.029(3) 0.008(2) 0.004(2) 0.010(2)
O13 0.031(3) 0.016(3) 0.047(3) 0.011(2) 0.012(3) 0.004(2)
O14 0.027(3) 0.025(3) 0.035(3) 0.013(2) 0.016(2) 0.005(2)
O15 0.036(3) 0.043(3) 0.016(3) 0.002(2) 0.006(2) 0.010(3)
O23 0.026(3) 0.025(3) 0.033(3) -0.001(2) 0.010(2) 0.012(2)
O25 0.026(3) 0.024(3) 0.033(3) -0.006(2) -0.003(2) 0.001(2)
O26 0.024(3) 0.019(3) 0.039(3) 0.009(2) 0.012(3) 0.003(2)
O34 0.022(3) 0.023(3) 0.032(3) 0.001(2) 0.002(2) 0.002(2)
O36 0.028(3) 0.031(3) 0.022(3) 0.003(2) 0.006(2) 0.005(2)
O45 0.028(3) 0.023(3) 0.034(3) 0.003(2) 0.013(2) 0.009(2)
O46 0.023(3) 0.022(3) 0.027(3) 0.011(2) 0.002(2) 0.008(2)
O56 0.027(3) 0.013(2) 0.048(3) 0.006(2) 0.006(3) 0.003(2)
O123 0.019(2) 0.015(2) 0.022(3) 0.001(2) 0.003(2) 0.0020(19)
C13 0.075(7) 0.013(4) 0.097(9) 0.008(5) 0.038(7) -0.005(4)
C14 0.045(6) 0.048(6) 0.058(6) 0.022(5) 0.018(5) 0.004(5)
C15 0.087(8) 0.064(7) 0.031(6) -0.013(5) 0.013(6) -0.008(6)
C23 0.038(5) 0.033(5) 0.103(9) -0.014(5) 0.014(6) 0.017(4)
C25 0.036(5) 0.054(6) 0.082(8) -0.028(6) -0.012(5) 0.003(5)
C26 0.040(5) 0.051(6) 0.060(6) 0.029(5) 0.023(5) 0.008(4)
C34 0.035(5) 0.082(8) 0.069(7) -0.030(6) 0.005(5) 0.003(5)
C36 0.080(8) 0.072(7) 0.017(5) -0.001(5) 0.007(5) 0.003(6)
C45 0.044(6) 0.045(6) 0.089(8) -0.021(6) 0.026(6) 0.015(5)
C46 0.028(5) 0.053(6) 0.068(7) 0.039(5) 0.005(5) 0.023(4)
C56 0.076(7) 0.014(4) 0.066(7) 0.015(4) 0.011(6) -0.001(4)
Sb1 0.0302(3) 0.0192(3) 0.0324(3) 0.0040(2) 0.0063(2) 0.0030(2)
Cl1 0.0639(16) 0.0396(13) 0.0396(13) -0.0110(10) 0.0033(12) -0.0007(11)
Cl2 0.0300(11) 0.0408(13) 0.0762(18) 0.0173(12) 0.0038(12) 0.0083(10)
Cl3 0.0718(17) 0.0457(14) 0.0659(17) 0.0314(13) 0.0188(15) 0.0020(13)
Cl4 0.0325(11) 0.0473(13) 0.0518(14) 0.0015(11) 0.0137(10) 0.0057(10)
Cl5 0.0506(13) 0.0400(12) 0.0383(12) 0.0160(10) 0.0169(11) 0.0125(10)
Cl6 0.0537(15) 0.0366(13) 0.0736(18) -0.0223(12) 0.0115(14) 0.0011(11)
C1L 0.086(9) 0.077(8) 0.103(10) 0.053(7) 0.054(8) 0.059(7)
Cl1L 0.090(2) 0.0698(19) 0.082(2) -0.0143(17) 0.0346(19) 0.0030(17)
Cl2L 0.111(3) 0.071(2) 0.168(4) 0.028(2) 0.074(3) 0.040(2)

loop_
_atom_type_symbol
_atom_type_description
_atom_type_scat_dispersion_real
_atom_type_scat_dispersion_imag
_atom_type_scat_source
C C 0.0033 0.0016 'International Tables Vol C Tables 4.2.6.8 and 6.1.1.4'
H H 0.0000 0.0000 'International Tables Vol C Tables 4.2.6.8 and 6.1.1.4'
O O 0.0106 0.0060 'International Tables Vol C Tables 4.2.6.8 and 6.1.1.4'
V V 0.3005 0.5294 'International Tables Vol C Tables 4.2.6.8 and 6.1.1.4'
Sb Sb -0.5866 1.5461 'International Tables Vol C Tables 4.2.6.8 and 6.1.1.4'
Cl Cl 0.1484 0.1585 'International Tables Vol C Tables 4.2.6.8 and 6.1.1.4'

loop_
_geom_angle_atom_site_label_1
_geom_angle_atom_site_label_2
_geom_angle_atom_site_label_3
_geom_angle
O1 V1 O12 104.5(3)
O1 V1 O13 100.2(3)
O12 V1 O13 92.0(2)
O1 V1 O15 98.4(3)
O12 V1 O15 92.2(2)
O13 V1 O15 159.2(2)
O1 V1 O14 97.7(3)
O12 V1 O14 157.9(2)
O13 V1 O14 83.8(2)
O15 V1 O14 84.7(2)
O1 V1 O123 174.0(3)
O12 V1 O123 81.42(19)
O13 V1 O123 80.40(19)
O15 V1 O123 80.12(19)
O14 V1 O123 76.45(18)
O1 V1 V2 137.4(2)
O12 V1 V2 32.90(15)
O13 V1 V2 86.12(16)
O15 V1 V2 86.37(17)
O14 V1 V2 124.95(15)
O123 V1 V2 48.51(12)
O2 V2 O12 102.7(3)
O2 V2 O23 99.6(3)
O12 V2 O23 91.2(2)
O2 V2 O25 99.5(3)
O12 V2 O25 91.5(2)
O23 V2 O25 159.7(2)
O2 V2 O26 99.7(3)
O12 V2 O26 157.5(2)
O23 V2 O26 85.3(2)
O25 V2 O26 84.6(2)
O2 V2 O123 176.3(2)
O12 V2 O123 81.0(2)
O23 V2 O123 80.87(19)
O25 V2 O123 79.67(19)
O26 V2 O123 76.57(18)
O2 V2 V1 135.5(2)
O12 V2 V1 32.74(16)
O23 V2 V1 85.77(16)
O25 V2 V1 85.63(16)
O26 V2 V1 124.80(15)
O123 V2 V1 48.23(12)
O3 V3 O13 102.2(3)
O3 V3 O36 101.2(3)
O13 V3 O36 156.6(2)
O3 V3 O34 102.9(3)
O13 V3 O34 88.0(2)
O36 V3 O34 86.3(2)
O3 V3 O23 100.5(3)
O13 V3 O23 88.4(2)
O36 V3 O23 87.8(2)
O34 V3 O23 156.5(2)
O3 V3 O123 179.0(3)
O13 V3 O123 78.82(19)
O36 V3 O123 77.78(19)
O34 V3 O123 77.35(18)
O23 V3 O123 79.21(18)
O4 V4 O34 99.3(3)
O4 V4 O14 100.7(2)
O34 V4 O14 90.2(2)
O4 V4 O45 97.7(3)
O34 V4 O45 162.6(2)
O14 V4 O45 90.2(2)
O4 V4 O46 99.7(2)
O34 V4 O46 86.5(2)
O14 V4 O46 159.5(2)
O45 V4 O46 87.1(2)
O4 V4 O123 178.0(2)
O34 V4 O123 81.50(19)
O14 V4 O123 81.00(19)
O45 V4 O123 81.37(19)
O46 V4 O123 78.54(18)
O5 V5 O25 101.7(3)
O5 V5 O56 101.7(3)
O25 V5 O56 87.2(2)
O5 V5 O45 101.4(3)
O25 V5 O45 156.9(2)
O56 V5 O45 88.2(2)
O5 V5 O15 101.7(3)
O25 V5 O15 88.5(2)
O56 V5 O15 156.5(2)
O45 V5 O15 86.7(2)
O5 V5 O123 179.0(3)
O25 V5 O123 79.05(18)
O56 V5 O123 77.74(18)
O45 V5 O123 77.84(18)
O15 V5 O123 78.81(19)
O6 V6 O36 97.4(3)
O6 V6 O56 99.4(3)
O36 V6 O56 163.1(2)
O6 V6 O26 99.5(3)
O36 V6 O26 89.3(2)
O56 V6 O26 88.4(2)
O6 V6 O46 100.8(3)
O36 V6 O46 88.7(2)
O56 V6 O46 87.7(2)
O26 V6 O46 159.7(2)
O6 V6 O123 179.3(3)
O36 V6 O123 81.90(19)
O56 V6 O123 81.25(19)
O26 V6 O123 80.44(19)
O46 V6 O123 79.24(18)
V1 O12 V2 114.4(3)
C13 O13 V1 120.6(5)
C13 O13 V3 120.1(6)
V1 O13 V3 111.2(2)
C14 O14 V4 123.2(5)
C14 O14 V1 122.4(5)
V4 O14 V1 110.5(2)
C15 O15 V1 124.2(6)
C15 O15 V5 124.4(6)
V1 O15 V5 110.7(2)
C23 O23 V2 121.1(5)
C23 O23 V3 122.0(5)
V2 O23 V3 110.8(2)
C25 O25 V2 122.1(5)
C25 O25 V5 123.1(5)
V2 O25 V5 111.4(2)
C26 O26 V6 120.8(5)
C26 O26 V2 119.3(5)
V6 O26 V2 111.0(2)
C34 O34 V4 121.9(5)
C34 O34 V3 125.6(5)
V4 O34 V3 110.4(2)
C36 O36 V6 122.8(5)
C36 O36 V3 124.8(5)
V6 O36 V3 110.3(2)
C45 O45 V4 127.5(5)
C45 O45 V5 122.6(5)
V4 O45 V5 109.9(2)
C46 O46 V6 120.9(5)
C46 O46 V4 121.0(5)
V6 O46 V4 109.5(2)
C56 O56 V6 121.1(5)
C56 O56 V5 120.1(5)
V6 O56 V5 110.3(2)
V4 O123 V6 92.66(17)
V4 O123 V5 90.85(17)
V6 O123 V5 90.70(16)
V4 O123 V1 92.09(17)
V6 O123 V1 175.2(2)
V5 O123 V1 90.00(17)
V4 O123 V3 90.59(16)
V6 O123 V3 89.96(17)
V5 O123 V3 178.4(2)
V1 O123 V3 89.22(16)
V4 O123 V2 175.3(2)
V6 O123 V2 91.98(17)
V5 O123 V2 89.59(16)
V1 O123 V2 83.26(15)
V3 O123 V2 88.91(16)
Cl1 Sb1 Cl6 178.20(9)
Cl1 Sb1 Cl3 89.57(10)
Cl6 Sb1 Cl3 90.52(10)
Cl1 Sb1 Cl2 91.53(9)
Cl6 Sb1 Cl2 90.27(9)
Cl3 Sb1 Cl2 89.75(9)
Cl1 Sb1 Cl5 89.14(9)
Cl6 Sb1 Cl5 90.80(9)
Cl3 Sb1 Cl5 178.09(10)
Cl2 Sb1 Cl5 88.87(8)
Cl1 Sb1 Cl4 89.42(9)
Cl6 Sb1 Cl4 88.79(8)
Cl3 Sb1 Cl4 91.59(9)
Cl2 Sb1 Cl4 178.37(9)
Cl5 Sb1 Cl4 89.82(8)
Cl2L C1L Cl1L 111.6(6)

loop_
_geom_bond_atom_site_label_1
_geom_bond_atom_site_label_2
_geom_bond_distance
V1 O1 1.586(5)
V1 O12 1.817(5)
V1 O13 1.921(5)
V1 O15 1.929(5)
V1 O14 2.041(5)
V1 O123 2.298(5)
V1 V2 3.0601(19)
V2 O2 1.590(5)
V2 O12 1.825(5)
V2 O23 1.916(5)
V2 O25 1.928(5)
V2 O26 2.021(5)
V2 O123 2.308(5)
V3 O3 1.573(5)
V3 O13 1.995(5)
V3 O36 1.999(5)
V3 O34 2.005(5)
V3 O23 2.006(5)
V3 O123 2.302(5)
V4 O4 1.580(5)
V4 O34 1.906(5)
V4 O14 1.914(5)
V4 O45 1.915(5)
V4 O46 1.986(5)
V4 O123 2.216(5)
V5 O5 1.576(5)
V5 O25 1.988(5)
V5 O56 2.001(6)
V5 O45 2.002(5)
V5 O15 2.010(5)
V5 O123 2.285(5)
V6 O6 1.580(5)
V6 O36 1.897(5)
V6 O56 1.906(5)
V6 O26 1.933(5)
V6 O46 1.944(5)
V6 O123 2.222(5)
O13 C13 1.455(9)
O14 C14 1.416(10)
O15 C15 1.397(10)
O23 C23 1.430(9)
O25 C25 1.409(10)
O26 C26 1.432(10)
O34 C34 1.423(10)
O36 C36 1.430(10)
O45 C45 1.422(9)
O46 C46 1.454(8)
O56 C56 1.452(9)
Sb1 Cl1 2.362(2)
Sb1 Cl6 2.362(2)
Sb1 Cl3 2.367(2)
Sb1 Cl2 2.369(2)
Sb1 Cl5 2.379(2)
Sb1 Cl4 2.379(2)
C1L Cl2L 1.691(10)
C1L Cl1L 1.808(13)
